data_7001110
loop_
_publ_author_name
'Sahoo, Subash Chandra'
'Ray, Manabendra'

_publ_section_title
;
 Formation of a narrow chiral cavity in bis-copper(ii) complexes of
 ferrocenylmethyl-l-tyrosine and its interaction with achiral guests
;
_journal_issue 17
_journal_name_full 'Dalton Transactions'
_journal_page_first 3230
_journal_page_last 3236
_journal_paper_doi 10.1039/b819915a
_journal_year 2009
_chemical_absolute_configuration syn
_chemical_compound_source synthesized
_chemical_formula_moiety 'C40 H42 Cu Fe2 N2 O7, C H4 O, H2 O '
_chemical_formula_sum 'C41 H48 Cu Fe2 N2 O9'
_chemical_formula_weight 887.05
_space_group_IT_number 4
_symmetry_cell_setting monoclinic
_symmetry_Int_Tables_number 4
_symmetry_space_group_name_Hall 'P 2yb'
_symmetry_space_group_name_H-M 'P 1 21 1'
_atom_sites_solution_hydrogens geom
_atom_sites_solution_primary direct
_atom_sites_solution_secondary difmap
_audit_creation_method SHELXL-97
_cell_angle_alpha 90.00
_cell_angle_beta 110.0720(10)
_cell_angle_gamma 90.00
_cell_formula_units_Z 2
_cell_length_a 13.2115(3)
_cell_length_b 11.5925(3)
_cell_length_c 13.9124(3)
_cell_measurement_reflns_used 9745
_cell_measurement_temperature 296(2)
_cell_measurement_theta_max 26.71
_cell_measurement_theta_min 2.35
_cell_volume 2001.33(8)
_computing_cell_refinement 'Bruker SMART'
_computing_data_collection 'Bruker SMART'
_computing_data_reduction 'Bruker SAINT'
_computing_molecular_graphics wingx
_computing_publication_material wingx
_computing_structure_refinement 'SHELXL-97 (Sheldrick, 2008)'
_computing_structure_solution 'Bruker SHELXTL'
_diffrn_ambient_temperature 296(2)
_diffrn_measured_fraction_theta_full 0.993
_diffrn_measured_fraction_theta_max 0.993
_diffrn_measurement_device_type 'CCD area detector'
_diffrn_measurement_method 'phi and omega scans'
_diffrn_radiation_monochromator graphite
_diffrn_radiation_type MoK\a
_diffrn_radiation_wavelength 0.71073
_diffrn_reflns_av_R_equivalents 0.0190
_diffrn_reflns_av_sigmaI/netI 0.0376
_diffrn_reflns_limit_h_max 17
_diffrn_reflns_limit_h_min -14
_diffrn_reflns_limit_k_max 15
_diffrn_reflns_limit_k_min -15
_diffrn_reflns_limit_l_max 18
_diffrn_reflns_limit_l_min -18
_diffrn_reflns_number 23979
_diffrn_reflns_theta_full 28.29
_diffrn_reflns_theta_max 28.29
_diffrn_reflns_theta_min 1.64
_diffrn_source 'fine-focus sealed tube'
_exptl_absorpt_coefficient_mu 1.298
_exptl_absorpt_correction_T_max 0.723
_exptl_absorpt_correction_T_min 0.634
_exptl_absorpt_correction_type multi-scan
_exptl_absorpt_process_details multi-scan
_exptl_crystal_colour green
_exptl_crystal_density_diffrn 1.472
_exptl_crystal_density_method 'not measured'
_exptl_crystal_description rod
_exptl_crystal_F_000 920
_exptl_crystal_recrystallization_method methanol
_exptl_crystal_size_max 0.4
_exptl_crystal_size_mid 0.3
_exptl_crystal_size_min 0.25
_refine_diff_density_max 0.254
_refine_diff_density_min -0.234
_refine_diff_density_rms 0.042
_refine_ls_abs_structure_details 'Flack H D (1983), Acta Cryst. A39, 876-881'
_refine_ls_abs_structure_Flack 0.003(6)
_refine_ls_extinction_method none
_refine_ls_goodness_of_fit_ref 0.976
_refine_ls_hydrogen_treatment mixed
_refine_ls_matrix_type full
_refine_ls_number_parameters 516
_refine_ls_number_reflns 9596
_refine_ls_number_restraints 1
_refine_ls_restrained_S_all 0.975
_refine_ls_R_factor_all 0.0313
_refine_ls_R_factor_gt 0.0249
_refine_ls_shift/su_max 0.002
_refine_ls_shift/su_mean 0.000
_refine_ls_structure_factor_coef Fsqd
_refine_ls_weighting_details 'calc w=1/[\s^2^(Fo^2^)+(0.0284P)^2^+0.0000P] where P=(Fo^2^+2Fc^2^)/3'
_refine_ls_weighting_scheme calc
_refine_ls_wR_factor_gt 0.0553
_refine_ls_wR_factor_ref 0.0569
_reflns_number_gt 8387
_reflns_number_total 9596
_reflns_threshold_expression >2\s(I)
_cod_data_source_file b819915a.txt
_cod_data_source_block 5_[Cu(S-fTyr)2(H2O)]MeOH,H2O
_cod_original_sg_symbol_H-M 'P 21'
_cod_database_code 7001110

loop_
_symmetry_equiv_pos_as_xyz
'x, y, z'
'-x, y+1/2, -z'

loop_
_atom_site_label
_atom_site_type_symbol
_atom_site_fract_x
_atom_site_fract_y
_atom_site_fract_z
_atom_site_U_iso_or_equiv
_atom_site_adp_type
_atom_site_occupancy
_atom_site_symmetry_multiplicity
_atom_site_calc_flag
_atom_site_refinement_flags
_atom_site_disorder_assembly
_atom_site_disorder_group
Cu1 Cu 0.112136(16) 0.780269(17) 0.682851(14) 0.03312(5) Uani 1 1 d . . .
Fe1 Fe 0.48024(2) 0.74111(2) 0.60490(2) 0.04539(8) Uani 1 1 d . . .
Fe2 Fe 0.34033(2) 1.11004(2) 0.89943(2) 0.04560(8) Uani 1 1 d . . .
C4 C 0.48002(16) 0.90762(18) 0.65358(16) 0.0476(5) Uani 1 1 d . . .
H1 H 0.5313 0.9679 0.6517 0.057 Uiso 1 1 calc R . .
C1 C 0.33275(13) 0.78619(17) 0.60555(12) 0.0338(3) Uani 1 1 d . . .
C3 C 0.49169(16) 0.83134(19) 0.73525(15) 0.0460(4) Uani 1 1 d . . .
H2 H 0.5525 0.8291 0.8000 0.055 Uiso 1 1 calc R . .
C2 C 0.40125(14) 0.75672(15) 0.70686(13) 0.0378(4) Uani 1 1 d . . .
H55 H 0.3885 0.6944 0.7489 0.045 Uiso 1 1 calc R . .
C5 C 0.38276(16) 0.88101(17) 0.57375(15) 0.0433(4) Uani 1 1 d . . .
H110 H 0.3547 0.9206 0.5076 0.052 Uiso 1 1 calc R . .
C21 C 0.22796(16) 0.98593(17) 0.84184(14) 0.0410(4) Uani 1 1 d . . .
C22 C 0.27985(19) 1.0120(2) 0.77077(16) 0.0532(5) Uani 1 1 d . . .
H108 H 0.3208 0.9577 0.7443 0.064 Uiso 1 1 calc R . .
C25 C 0.17858(16) 1.08940(19) 0.85798(17) 0.0511(5) Uani 1 1 d . . .
H8 H 0.1362 1.0982 0.9032 0.061 Uiso 1 1 calc R . .
C24 C 0.20183(19) 1.1776(2) 0.7993(2) 0.0630(6) Uani 1 1 d . . .
H9 H 0.1787 1.2583 0.7966 0.076 Uiso 1 1 calc R . .
C7 C 0.5055(4) 0.6971(5) 0.4738(3) 0.1277(17) Uani 1 1 d . . .
H10 H 0.4772 0.7350 0.4069 0.153 Uiso 1 1 calc R . .
C10 C 0.5270(3) 0.5748(3) 0.6046(4) 0.1089(13) Uani 1 1 d . . .
H12 H 0.5148 0.5143 0.6486 0.131 Uiso 1 1 calc R . .
C8 C 0.6064(3) 0.7186(4) 0.5547(4) 0.1109(14) Uani 1 1 d . . .
H11 H 0.6599 0.7770 0.5544 0.133 Uiso 1 1 calc R . .
C16 C 0.08647(16) 0.71522(19) 0.28442(14) 0.0460(5) Uani 1 1 d . . .
H17 H 0.0366 0.6676 0.2985 0.055 Uiso 1 1 calc R . .
C18 C 0.22297(18) 0.7411(2) 0.20876(15) 0.0557(5) Uani 1 1 d . . .
C15 C 0.09583(16) 0.82867(18) 0.31610(13) 0.0426(4) Uani 1 1 d . . .
C17 C 0.14985(17) 0.6709(2) 0.23209(15) 0.0516(5) Uani 1 1 d . . .
H18 H 0.1433 0.5938 0.2125 0.062 Uiso 1 1 calc R . .
C20 C 0.16906(19) 0.8981(2) 0.29190(16) 0.0537(5) Uani 1 1 d . . .
H15 H 0.1764 0.9750 0.3120 0.064 Uiso 1 1 calc R . .
C19 C 0.2311(2) 0.8547(2) 0.23844(18) 0.0616(6) Uani 1 1 d . . .
H14 H 0.2792 0.9029 0.2222 0.074 Uiso 1 1 calc R . .
C36 C -0.14006(15) 0.7840(2) 0.80317(13) 0.0483(4) Uani 1 1 d . . .
H53 H -0.1503 0.7636 0.7358 0.058 Uiso 1 1 calc R . .
C35 C -0.05912(15) 0.73072(17) 0.88219(14) 0.0398(4) Uani 1 1 d . . .
C39 C -0.11094(17) 0.84712(18) 1.00198(14) 0.0449(4) Uani 1 1 d . . .
H51 H -0.1004 0.8686 1.0691 0.054 Uiso 1 1 calc R . .
C40 C -0.04603(16) 0.76312(18) 0.98135(14) 0.0462(5) Uani 1 1 d . . .
H19 H 0.0073 0.7280 1.0354 0.055 Uiso 1 1 calc R . .
C37 C -0.20582(16) 0.8671(2) 0.82266(15) 0.0487(5) Uani 1 1 d . . .
H54 H -0.2599 0.9016 0.7687 0.058 Uiso 1 1 calc R . .
C11 C 0.23410(13) 0.72307(15) 0.54247(12) 0.0340(3) Uani 1 1 d . . .
H24A H 0.2394 0.6437 0.5659 0.041 Uiso 1 1 calc R . .
H24B H 0.2317 0.7221 0.4720 0.041 Uiso 1 1 calc R . .
C12 C 0.10105(13) 0.88767(14) 0.49466(12) 0.0324(3) Uani 1 1 d . . .
H26 H 0.1683 0.9269 0.4995 0.039 Uiso 1 1 calc R . .
C13 C 0.04392(14) 0.96204(15) 0.55218(13) 0.0352(4) Uani 1 1 d . . .
C14 C 0.03334(16) 0.87695(19) 0.38016(14) 0.0447(4) Uani 1 1 d . . .
H25A H -0.0280 0.8273 0.3729 0.054 Uiso 1 1 calc R . .
H25B H 0.0058 0.9525 0.3541 0.054 Uiso 1 1 calc R . .
C33 C 0.18321(14) 0.60576(16) 0.82443(13) 0.0352(4) Uani 1 1 d . . .
C32 C 0.12699(15) 0.68920(15) 0.87555(13) 0.0359(4) Uani 1 1 d . . .
H29 H 0.1676 0.6926 0.9491 0.043 Uiso 1 1 calc R . .
C34 C 0.01316(16) 0.64305(16) 0.85853(16) 0.0445(4) Uani 1 1 d . . .
H28A H -0.0192 0.6188 0.7878 0.053 Uiso 1 1 calc R . .
H28B H 0.0185 0.5758 0.9015 0.053 Uiso 1 1 calc R . .
O1A O 0.18100(11) 0.63291(11) 0.73501(9) 0.0400(3) Uani 1 1 d . . .
O2A O 0.22233(13) 0.51483(13) 0.86718(11) 0.0508(4) Uani 1 1 d . . .
O1 O 0.04057(10) 0.92467(11) 0.63658(9) 0.0396(3) Uani 1 1 d . . .
O2 O 0.00447(14) 1.05511(12) 0.51428(12) 0.0555(4) Uani 1 1 d . . .
N1 N 0.13027(10) 0.77343(13) 0.54566(9) 0.0306(3) Uani 1 1 d . . .
H1A H 0.0780 0.7244 0.5079 0.037 Uiso 1 1 calc R . .
N1A N 0.12598(12) 0.80460(12) 0.83014(10) 0.0336(3) Uani 1 1 d . . .
C28 C 0.4192(3) 1.2392(3) 0.9937(2) 0.0869(9) Uani 1 1 d . . .
H32 H 0.3953 1.3196 0.9905 0.104 Uiso 1 1 calc R . .
C31 C 0.22536(17) 0.87145(17) 0.88898(15) 0.0467(5) Uani 1 1 d . . .
H35A H 0.2274 0.8822 0.9588 0.056 Uiso 1 1 calc R . .
H35B H 0.2887 0.8277 0.8912 0.056 Uiso 1 1 calc R . .
C38 C -0.19112(15) 0.89839(17) 0.92185(14) 0.0411(4) Uani 1 1 d . . .
O3A O -0.25675(12) 0.98336(14) 0.93707(11) 0.0529(4) Uani 1 1 d . . .
H109 H -0.2495 0.9864 0.9980 0.079 Uiso 1 1 calc R . .
O3 O 0.28787(17) 0.70325(19) 0.15677(16) 0.0803(6) Uani 1 1 d . . .
H107 H 0.2909 0.6326 0.1588 0.120 Uiso 1 1 calc R . .
C23 C 0.2630(2) 1.1303(2) 0.74538(18) 0.0635(6) Uani 1 1 d . . .
H37 H 0.2911 1.1723 0.6988 0.076 Uiso 1 1 calc R . .
C29 C 0.4858(2) 1.1920(3) 0.9415(3) 0.0891(10) Uani 1 1 d . . .
H38 H 0.5160 1.2336 0.8963 0.107 Uiso 1 1 calc R . .
C26 C 0.4448(3) 1.0485(3) 1.0331(3) 0.1066(14) Uani 1 1 d . . .
H40 H 0.4419 0.9724 1.0628 0.128 Uiso 1 1 calc R . .
C30 C 0.4992(3) 1.0760(3) 0.9669(4) 0.1022(12) Uani 1 1 d . . .
H39 H 0.5389 1.0242 0.9431 0.123 Uiso 1 1 calc . . .
C27 C 0.3938(3) 1.1504(3) 1.0500(2) 0.0990(11) Uani 1 1 d . . .
H41 H 0.3496 1.1577 1.0937 0.119 Uiso 1 1 calc R . .
C9 C 0.6146(2) 0.6425(4) 0.6302(4) 0.1021(12) Uani 1 1 d . . .
H43 H 0.6751 0.6384 0.6951 0.123 Uiso 1 1 calc R . .
C6 C 0.4575(3) 0.6023(4) 0.5124(4) 0.1190(18) Uani 1 1 d . . .
H42 H 0.3887 0.5641 0.4764 0.143 Uiso 1 1 calc R . .
O4 O 0.93208(15) 0.69482(17) 0.60960(13) 0.0595(4) Uani 1 1 d . . .
O6 O 0.80093(18) 0.8973(3) 0.5427(3) 0.1222(10) Uani 1 1 d . . .
O5 O 0.7364(3) 0.9328(3) 0.3380(2) 0.1288(10) Uani 1 1 d . . .
H6A H 0.7698 0.9776 0.3143 0.193 Uiso 1 1 calc R . .
C41 C 0.6425(4) 0.9148(3) 0.2715(4) 0.1088(12) Uani 1 1 d . . .
H61 H 0.6085 0.8523 0.2939 0.163 Uiso 1 1 calc R . .
H62 H 0.6494 0.8954 0.2069 0.163 Uiso 1 1 calc R . .
H63 H 0.5995 0.9832 0.2639 0.163 Uiso 1 1 calc R . .
H1W H 0.873(2) 0.737(2) 0.559(2) 0.071(8) Uiso 1 1 d . . .
H2W H 0.7939(14) 0.8983(16) 0.4644(15) 0.027(4) Uiso 1 1 d . . .
H172 H 0.0640(17) 0.845(2) 0.8299(15) 0.044(6) Uiso 1 1 d . . .
H173 H 0.941(3) 0.649(3) 0.574(3) 0.103(13) Uiso 1 1 d . . .

loop_
_atom_site_aniso_label
_atom_site_aniso_U_11
_atom_site_aniso_U_22
_atom_site_aniso_U_33
_atom_site_aniso_U_23
_atom_site_aniso_U_13
_atom_site_aniso_U_12
Cu1 0.04069(11) 0.02927(10) 0.03234(9) 0.00353(8) 0.01630(8) 0.00237(9)
Fe1 0.03441(14) 0.05107(17) 0.05472(16) -0.00485(12) 0.02049(11) 0.00235(12)
Fe2 0.04004(15) 0.03460(14) 0.05701(17) -0.01223(12) 0.01004(12) -0.00194(12)
C4 0.0431(11) 0.0436(11) 0.0579(12) 0.0011(9) 0.0198(9) -0.0081(9)
C1 0.0336(8) 0.0361(8) 0.0342(8) 0.0013(7) 0.0151(6) 0.0054(8)
C3 0.0436(11) 0.0502(11) 0.0409(10) -0.0012(8) 0.0104(8) 0.0000(9)
C2 0.0369(9) 0.0375(11) 0.0396(9) 0.0056(7) 0.0142(7) 0.0035(7)
C5 0.0427(11) 0.0454(11) 0.0429(10) 0.0100(8) 0.0161(8) 0.0005(9)
C21 0.0404(10) 0.0377(10) 0.0433(10) -0.0102(8) 0.0125(8) -0.0078(8)
C22 0.0623(14) 0.0507(12) 0.0519(12) -0.0170(9) 0.0266(10) -0.0146(10)
C25 0.0388(11) 0.0468(12) 0.0669(13) -0.0093(9) 0.0170(9) 0.0001(9)
C24 0.0528(13) 0.0428(12) 0.0800(16) 0.0035(11) 0.0054(11) 0.0014(10)
C7 0.142(4) 0.183(5) 0.081(2) -0.018(3) 0.068(3) 0.063(4)
C10 0.094(3) 0.0567(18) 0.196(5) -0.031(2) 0.076(3) 0.0110(19)
C8 0.084(2) 0.112(3) 0.176(4) -0.044(3) 0.096(3) -0.016(2)
C16 0.0413(10) 0.0591(13) 0.0350(9) 0.0003(8) 0.0097(7) -0.0044(9)
C18 0.0589(12) 0.0698(14) 0.0422(10) -0.0073(10) 0.0222(9) -0.0028(11)
C15 0.0424(10) 0.0532(11) 0.0286(9) 0.0055(8) 0.0075(7) 0.0028(9)
C17 0.0544(13) 0.0581(13) 0.0387(10) -0.0099(9) 0.0112(9) -0.0006(10)
C20 0.0697(14) 0.0498(12) 0.0448(11) 0.0020(9) 0.0238(10) -0.0019(11)
C19 0.0737(16) 0.0641(15) 0.0575(13) -0.0024(11) 0.0361(12) -0.0119(12)
C36 0.0449(10) 0.0654(12) 0.0381(9) -0.0139(10) 0.0189(7) -0.0013(11)
C35 0.0408(9) 0.0391(9) 0.0473(10) -0.0033(8) 0.0253(8) -0.0053(8)
C39 0.0563(12) 0.0490(11) 0.0339(9) -0.0022(8) 0.0212(8) 0.0011(9)
C40 0.0519(11) 0.0505(12) 0.0395(9) 0.0071(8) 0.0197(8) 0.0050(9)
C37 0.0390(10) 0.0668(14) 0.0394(10) -0.0043(9) 0.0122(8) 0.0054(10)
C11 0.0358(9) 0.0337(9) 0.0351(8) -0.0016(7) 0.0153(6) 0.0058(7)
C12 0.0306(8) 0.0324(9) 0.0340(8) 0.0051(6) 0.0107(6) 0.0036(7)
C13 0.0344(9) 0.0325(9) 0.0395(9) 0.0042(7) 0.0137(7) 0.0027(8)
C14 0.0425(11) 0.0520(12) 0.0368(9) 0.0069(8) 0.0099(7) 0.0108(9)
C33 0.0363(9) 0.0331(9) 0.0396(9) 0.0049(7) 0.0173(7) -0.0001(8)
C32 0.0454(10) 0.0335(9) 0.0338(9) 0.0023(7) 0.0200(7) 0.0021(8)
C34 0.0502(11) 0.0373(10) 0.0568(11) -0.0014(8) 0.0322(9) -0.0027(8)
O1A 0.0524(8) 0.0363(7) 0.0381(7) 0.0067(5) 0.0243(6) 0.0091(6)
O2A 0.0679(10) 0.0439(8) 0.0517(8) 0.0173(6) 0.0349(7) 0.0168(7)
O1 0.0488(8) 0.0348(7) 0.0387(7) 0.0027(5) 0.0195(5) 0.0056(6)
O2 0.0709(9) 0.0426(8) 0.0630(9) 0.0200(7) 0.0358(8) 0.0254(8)
N1 0.0286(6) 0.0299(7) 0.0343(6) 0.0003(6) 0.0122(5) -0.0015(6)
N1A 0.0394(8) 0.0296(8) 0.0340(7) 0.0000(5) 0.0155(6) 0.0008(6)
C28 0.089(2) 0.0600(16) 0.090(2) -0.0275(15) 0.0020(16) -0.0216(15)
C31 0.0485(11) 0.0390(10) 0.0464(10) -0.0045(8) 0.0084(8) -0.0048(9)
C38 0.0397(10) 0.0455(11) 0.0445(10) -0.0072(8) 0.0227(8) -0.0024(8)
O3A 0.0578(9) 0.0600(9) 0.0482(8) -0.0034(7) 0.0277(7) 0.0127(7)
O3 0.0886(13) 0.0906(13) 0.0830(12) -0.0244(11) 0.0568(11) -0.0126(11)
C23 0.0725(16) 0.0582(15) 0.0561(13) 0.0047(10) 0.0172(11) -0.0201(12)
C29 0.0489(15) 0.078(2) 0.126(3) -0.0189(18) 0.0124(15) -0.0189(14)
C26 0.094(3) 0.075(2) 0.100(3) 0.0091(19) -0.033(2) -0.0105(19)
C30 0.0466(16) 0.088(2) 0.146(3) -0.015(2) -0.0008(18) 0.0087(15)
C27 0.115(3) 0.099(3) 0.0620(17) -0.0318(17) 0.0042(17) -0.032(2)
C9 0.0517(18) 0.088(2) 0.166(4) -0.028(2) 0.037(2) 0.0249(17)
C6 0.064(2) 0.145(4) 0.158(4) -0.105(3) 0.052(2) -0.013(2)
O4 0.0671(11) 0.0605(10) 0.0572(9) -0.0118(8) 0.0293(8) -0.0054(8)
O6 0.0678(14) 0.140(2) 0.150(2) 0.0585(19) 0.0251(14) -0.0028(14)
O5 0.174(3) 0.106(2) 0.117(2) 0.0184(16) 0.062(2) -0.037(2)
C41 0.145(4) 0.068(2) 0.127(3) 0.001(2) 0.064(3) 0.015(2)

loop_
_atom_type_symbol
_atom_type_description
_atom_type_scat_dispersion_real
_atom_type_scat_dispersion_imag
_atom_type_scat_source
C C 0.0033 0.0016 'International Tables Vol C Tables 4.2.6.8 and 6.1.1.4'
H H 0.0000 0.0000 'International Tables Vol C Tables 4.2.6.8 and 6.1.1.4'
N N 0.0061 0.0033 'International Tables Vol C Tables 4.2.6.8 and 6.1.1.4'
O O 0.0106 0.0060 'International Tables Vol C Tables 4.2.6.8 and 6.1.1.4'
Fe Fe 0.3463 0.8444 'International Tables Vol C Tables 4.2.6.8 and 6.1.1.4'
Cu Cu 0.3201 1.2651 'International Tables Vol C Tables 4.2.6.8 and 6.1.1.4'

loop_
_geom_angle_atom_site_label_1
_geom_angle_atom_site_label_2
_geom_angle_atom_site_label_3
_geom_angle
_geom_angle_site_symmetry_1
_geom_angle_site_symmetry_3
_geom_angle_publ_flag
O1 Cu1 O1A 177.03(5) . . ?
O1 Cu1 N1 85.49(6) . . ?
O1A Cu1 N1 97.26(5) . . ?
O1 Cu1 N1A 94.66(6) . . ?
O1A Cu1 N1A 82.90(5) . . ?
N1 Cu1 N1A 167.27(6) . . ?
C6 Fe1 C1 106.03(11) . . ?
C6 Fe1 C5 123.93(16) . . ?
C1 Fe1 C5 41.38(8) . . ?
C6 Fe1 C10 38.56(19) . . ?
C1 Fe1 C10 122.81(13) . . ?
C5 Fe1 C10 159.23(15) . . ?
C6 Fe1 C7 42.32(19) . . ?
C1 Fe1 C7 121.72(15) . . ?
C5 Fe1 C7 107.36(15) . . ?
C10 Fe1 C7 67.3(2) . . ?
C6 Fe1 C8 68.84(15) . . ?
C1 Fe1 C8 160.13(18) . . ?
C5 Fe1 C8 124.48(17) . . ?
C10 Fe1 C8 65.80(18) . . ?
C7 Fe1 C8 41.55(18) . . ?
C6 Fe1 C2 120.99(15) . . ?
C1 Fe1 C2 41.29(6) . . ?
C5 Fe1 C2 68.74(7) . . ?
C10 Fe1 C2 108.40(14) . . ?
C7 Fe1 C2 158.44(19) . . ?
C8 Fe1 C2 157.95(17) . . ?
C6 Fe1 C9 65.99(16) . . ?
C1 Fe1 C9 158.21(16) . . ?
C5 Fe1 C9 159.95(15) . . ?
C10 Fe1 C9 38.54(15) . . ?
C7 Fe1 C9 67.16(18) . . ?
C8 Fe1 C9 38.65(17) . . ?
C2 Fe1 C9 123.60(16) . . ?
C6 Fe1 C4 161.2(2) . . ?
C1 Fe1 C4 69.12(8) . . ?
C5 Fe1 C4 40.67(8) . . ?
C10 Fe1 C4 159.06(16) . . ?
C7 Fe1 C4 123.67(19) . . ?
C8 Fe1 C4 109.23(14) . . ?
C2 Fe1 C4 68.07(8) . . ?
C9 Fe1 C4 124.90(12) . . ?
C6 Fe1 C3 156.80(19) . . ?
C1 Fe1 C3 69.09(7) . . ?
C5 Fe1 C3 68.25(8) . . ?
C10 Fe1 C3 123.83(17) . . ?
C7 Fe1 C3 159.5(2) . . ?
C8 Fe1 C3 123.24(14) . . ?
C2 Fe1 C3 40.53(8) . . ?
C9 Fe1 C3 109.71(14) . . ?
C4 Fe1 C3 40.11(8) . . ?
C30 Fe2 C27 68.06(18) . . ?
C30 Fe2 C21 123.24(12) . . ?
C27 Fe2 C21 121.48(13) . . ?
C30 Fe2 C28 67.83(14) . . ?
C27 Fe2 C28 40.52(14) . . ?
C21 Fe2 C28 157.69(13) . . ?
C30 Fe2 C25 159.00(16) . . ?
C27 Fe2 C25 106.33(14) . . ?
C21 Fe2 C25 41.02(8) . . ?
C28 Fe2 C25 121.92(12) . . ?
C30 Fe2 C26 40.01(17) . . ?
C27 Fe2 C26 41.03(16) . . ?
C21 Fe2 C26 106.78(12) . . ?
C28 Fe2 C26 68.26(14) . . ?
C25 Fe2 C26 122.58(16) . . ?
C30 Fe2 C22 109.30(14) . . ?
C27 Fe2 C22 158.60(13) . . ?
C21 Fe2 C22 40.78(8) . . ?
C28 Fe2 C22 160.02(13) . . ?
C25 Fe2 C22 68.11(9) . . ?
C26 Fe2 C22 123.19(13) . . ?
C30 Fe2 C24 159.68(17) . . ?
C27 Fe2 C24 122.10(15) . . ?
C21 Fe2 C24 68.80(9) . . ?
C28 Fe2 C24 107.45(12) . . ?
C25 Fe2 C24 40.50(10) . . ?
C26 Fe2 C24 158.62(18) . . ?
C22 Fe2 C24 67.96(10) . . ?
C30 Fe2 C29 39.91(15) . . ?
C27 Fe2 C29 68.61(16) . . ?
C21 Fe2 C29 159.18(12) . . ?
C28 Fe2 C29 41.07(14) . . ?
C25 Fe2 C29 158.92(12) . . ?
C26 Fe2 C29 67.87(16) . . ?
C22 Fe2 C29 123.96(13) . . ?
C24 Fe2 C29 123.58(13) . . ?
C30 Fe2 C23 125.05(17) . . ?
C27 Fe2 C23 158.32(14) . . ?
C21 Fe2 C23 68.45(9) . . ?
C28 Fe2 C23 123.61(12) . . ?
C25 Fe2 C23 67.49(10) . . ?
C26 Fe2 C23 159.86(16) . . ?
C22 Fe2 C23 40.55(10) . . ?
C24 Fe2 C23 39.79(11) . . ?
C29 Fe2 C23 109.23(13) . . ?
C3 C4 C5 108.39(17) . . ?
C3 C4 Fe1 70.24(12) . . ?
C5 C4 Fe1 68.80(12) . . ?
C3 C4 H1 125.8 . . ?
C5 C4 H1 125.8 . . ?
Fe1 C4 H1 125.8 . . ?
C5 C1 C2 106.59(15) . . ?
C5 C1 C11 126.84(15) . . ?
C2 C1 C11 126.35(16) . . ?
C5 C1 Fe1 69.42(10) . . ?
C2 C1 Fe1 69.98(9) . . ?
C11 C1 Fe1 121.36(12) . . ?
C4 C3 C2 108.10(16) . . ?
C4 C3 Fe1 69.65(12) . . ?
C2 C3 Fe1 69.11(11) . . ?
C4 C3 H2 125.9 . . ?
C2 C3 H2 125.9 . . ?
Fe1 C3 H2 125.9 . . ?
C3 C2 C1 108.45(16) . . ?
C3 C2 Fe1 70.36(11) . . ?
C1 C2 Fe1 68.73(9) . . ?
C3 C2 H55 125.8 . . ?
C1 C2 H55 125.8 . . ?
Fe1 C2 H55 125.8 . . ?
C4 C5 C1 108.46(16) . . ?
C4 C5 Fe1 70.53(12) . . ?
C1 C5 Fe1 69.20(10) . . ?
C4 C5 H110 125.8 . . ?
C1 C5 H110 125.8 . . ?
Fe1 C5 H110 125.8 . . ?
C22 C21 C25 106.82(19) . . ?
C22 C21 C31 126.06(19) . . ?
C25 C21 C31 127.1(2) . . ?
C22 C21 Fe2 70.11(11) . . ?
C25 C21 Fe2 69.60(11) . . ?
C31 C21 Fe2 125.79(13) . . ?
C23 C22 C21 108.0(2) . . ?
C23 C22 Fe2 70.06(13) . . ?
C21 C22 Fe2 69.11(11) . . ?
C23 C22 H108 126.0 . . ?
C21 C22 H108 126.0 . . ?
Fe2 C22 H108 126.0 . . ?
C24 C25 C21 108.6(2) . . ?
C24 C25 Fe2 70.16(13) . . ?
C21 C25 Fe2 69.39(12) . . ?
C24 C25 H8 125.7 . . ?
C21 C25 H8 125.7 . . ?
Fe2 C25 H8 125.7 . . ?
C23 C24 C25 108.0(2) . . ?
C23 C24 Fe2 70.44(14) . . ?
C25 C24 Fe2 69.35(13) . . ?
C23 C24 H9 126.0 . . ?
C25 C24 H9 126.0 . . ?
Fe2 C24 H9 126.0 . . ?
C8 C7 C6 104.2(4) . . ?
C8 C7 Fe1 69.36(18) . . ?
C6 C7 Fe1 68.43(17) . . ?
C8 C7 H10 127.9 . . ?
C6 C7 H10 127.9 . . ?
Fe1 C7 H10 127.9 . . ?
C6 C10 C9 111.3(4) . . ?
C6 C10 Fe1 70.4(2) . . ?
C9 C10 Fe1 71.26(19) . . ?
C6 C10 H12 124.4 . . ?
C9 C10 H12 124.4 . . ?
Fe1 C10 H12 124.4 . . ?
C9 C8 C7 107.5(4) . . ?
C9 C8 Fe1 70.90(18) . . ?
C7 C8 Fe1 69.09(18) . . ?
C9 C8 H11 126.2 . . ?
C7 C8 H11 126.2 . . ?
Fe1 C8 H11 126.2 . . ?
C15 C16 C17 121.2(2) . . ?
C15 C16 H17 119.4 . . ?
C17 C16 H17 119.4 . . ?
O3 C18 C19 117.9(2) . . ?
O3 C18 C17 123.3(2) . . ?
C19 C18 C17 118.8(2) . . ?
C16 C15 C20 118.0(2) . . ?
C16 C15 C14 122.22(19) . . ?
C20 C15 C14 119.70(19) . . ?
C16 C17 C18 120.1(2) . . ?
C16 C17 H18 119.9 . . ?
C18 C17 H18 119.9 . . ?
C19 C20 C15 120.9(2) . . ?
C19 C20 H15 119.5 . . ?
C15 C20 H15 119.5 . . ?
C18 C19 C20 120.9(2) . . ?
C18 C19 H14 119.6 . . ?
C20 C19 H14 119.6 . . ?
C37 C36 C35 121.28(17) . . ?
C37 C36 H53 119.4 . . ?
C35 C36 H53 119.4 . . ?
C40 C35 C36 117.90(18) . . ?
C40 C35 C34 122.01(18) . . ?
C36 C35 C34 120.07(17) . . ?
C38 C39 C40 119.41(17) . . ?
C38 C39 H51 120.3 . . ?
C40 C39 H51 120.3 . . ?
C35 C40 C39 121.43(18) . . ?
C35 C40 H19 119.3 . . ?
C39 C40 H19 119.3 . . ?
C38 C37 C36 119.89(18) . . ?
C38 C37 H54 120.1 . . ?
C36 C37 H54 120.1 . . ?
C1 C11 N1 114.46(14) . . ?
C1 C11 H24A 108.6 . . ?
N1 C11 H24A 108.6 . . ?
C1 C11 H24B 108.6 . . ?
N1 C11 H24B 108.6 . . ?
H24A C11 H24B 107.6 . . ?
N1 C12 C13 110.10(13) . . ?
N1 C12 C14 112.60(14) . . ?
C13 C12 C14 111.62(14) . . ?
N1 C12 H26 107.4 . . ?
C13 C12 H26 107.4 . . ?
C14 C12 H26 107.4 . . ?
O2 C13 O1 123.42(17) . . ?
O2 C13 C12 118.55(16) . . ?
O1 C13 C12 118.03(15) . . ?
C15 C14 C12 113.43(15) . . ?
C15 C14 H25A 108.9 . . ?
C12 C14 H25A 108.9 . . ?
C15 C14 H25B 108.9 . . ?
C12 C14 H25B 108.9 . . ?
H25A C14 H25B 107.7 . . ?
O2A C33 O1A 123.19(17) . . ?
O2A C33 C32 120.31(15) . . ?
O1A C33 C32 116.38(15) . . ?
N1A C32 C33 107.90(13) . . ?
N1A C32 C34 112.63(15) . . ?
C33 C32 C34 108.24(15) . . ?
N1A C32 H29 109.3 . . ?
C33 C32 H29 109.3 . . ?
C34 C32 H29 109.3 . . ?
C35 C34 C32 113.07(15) . . ?
C35 C34 H28A 109.0 . . ?
C32 C34 H28A 109.0 . . ?
C35 C34 H28B 109.0 . . ?
C32 C34 H28B 109.0 . . ?
H28A C34 H28B 107.8 . . ?
C33 O1A Cu1 115.48(11) . . ?
C13 O1 Cu1 116.03(11) . . ?
C12 N1 C11 114.87(13) . . ?
C12 N1 Cu1 108.80(10) . . ?
C11 N1 Cu1 116.82(9) . . ?
C12 N1 H1A 105.0 . . ?
C11 N1 H1A 105.0 . . ?
Cu1 N1 H1A 105.0 . . ?
C32 N1A C31 110.86(14) . . ?
C32 N1A Cu1 107.01(10) . . ?
C31 N1A Cu1 112.58(12) . . ?
C32 N1A H172 109.1(14) . . ?
C31 N1A H172 110.2(13) . . ?
Cu1 N1A H172 106.9(12) . . ?
C27 C28 C29 108.1(3) . . ?
C27 C28 Fe2 69.58(15) . . ?
C29 C28 Fe2 69.99(16) . . ?
C27 C28 H32 126.0 . . ?
C29 C28 H32 126.0 . . ?
Fe2 C28 H32 126.0 . . ?
C21 C31 N1A 111.62(15) . . ?
C21 C31 H35A 109.3 . . ?
N1A C31 H35A 109.3 . . ?
C21 C31 H35B 109.3 . . ?
N1A C31 H35B 109.3 . . ?
H35A C31 H35B 108.0 . . ?
C37 C38 O3A 117.66(18) . . ?
C37 C38 C39 120.10(18) . . ?
O3A C38 C39 122.22(16) . . ?
C38 O3A H109 109.5 . . ?
C18 O3 H107 109.5 . . ?
C24 C23 C22 108.6(2) . . ?
C24 C23 Fe2 69.77(14) . . ?
C22 C23 Fe2 69.39(13) . . ?
C24 C23 H37 125.7 . . ?
C22 C23 H37 125.7 . . ?
Fe2 C23 H37 125.7 . . ?
C30 C29 C28 106.8(4) . . ?
C30 C29 Fe2 69.32(18) . . ?
C28 C29 Fe2 68.94(16) . . ?
C30 C29 H38 126.6 . . ?
C28 C29 H38 126.6 . . ?
Fe2 C29 H38 126.6 . . ?
C30 C26 C27 107.6(3) . . ?
C30 C26 Fe2 69.8(2) . . ?
C27 C26 Fe2 69.30(18) . . ?
C30 C26 H40 126.2 . . ?
C27 C26 H40 126.2 . . ?
Fe2 C26 H40 126.2 . . ?
C26 C30 C29 110.0(4) . . ?
C26 C30 Fe2 70.2(2) . . ?
C29 C30 Fe2 70.77(18) . . ?
C26 C30 H39 125.0 . . ?
C29 C30 H39 125.0 . . ?
Fe2 C30 H39 125.6 . . ?
C28 C27 C26 107.4(4) . . ?
C28 C27 Fe2 69.90(17) . . ?
C26 C27 Fe2 69.66(18) . . ?
C28 C27 H41 126.3 . . ?
C26 C27 H41 126.3 . . ?
Fe2 C27 H41 126.3 . . ?
C10 C9 C8 110.1(4) . . ?
C10 C9 Fe1 70.20(18) . . ?
C8 C9 Fe1 70.45(19) . . ?
C10 C9 H43 124.9 . . ?
C8 C9 H43 124.9 . . ?
Fe1 C9 H43 124.9 . . ?
C10 C6 C7 106.8(3) . . ?
C10 C6 Fe1 71.02(19) . . ?
C7 C6 Fe1 69.3(2) . . ?
C10 C6 H42 126.6 . . ?
C7 C6 H42 126.6 . . ?
Fe1 C6 H42 126.6 . . ?
H1W O4 H173 98(3) . . ?
C41 O5 H6A 109.5 . . ?
O5 C41 H61 109.5 . . ?
O5 C41 H62 109.5 . . ?
H61 C41 H62 109.5 . . ?
O5 C41 H63 109.5 . . ?
H61 C41 H63 109.5 . . ?
H62 C41 H63 109.5 . . ?

loop_
_geom_bond_atom_site_label_1
_geom_bond_atom_site_label_2
_geom_bond_distance
_geom_bond_site_symmetry_2
_geom_bond_publ_flag
Cu1 O1 1.9217(12) . ?
Cu1 O1A 1.9544(12) . ?
Cu1 N1 2.0051(13) . ?
Cu1 N1A 2.0137(14) . ?
Fe1 C6 2.018(3) . ?
Fe1 C1 2.0204(16) . ?
Fe1 C5 2.023(2) . ?
Fe1 C10 2.025(3) . ?
Fe1 C7 2.029(3) . ?
Fe1 C8 2.033(3) . ?
Fe1 C2 2.0371(18) . ?
Fe1 C9 2.038(3) . ?
Fe1 C4 2.046(2) . ?
Fe1 C3 2.054(2) . ?
Fe2 C30 2.022(3) . ?
Fe2 C27 2.023(3) . ?
Fe2 C21 2.0247(19) . ?
Fe2 C28 2.027(3) . ?
Fe2 C25 2.028(2) . ?
Fe2 C26 2.028(3) . ?
Fe2 C22 2.038(2) . ?
Fe2 C24 2.038(2) . ?
Fe2 C29 2.041(3) . ?
Fe2 C23 2.047(2) . ?
C4 C3 1.406(3) . ?
C4 C5 1.414(3) . ?
C4 H1 0.9800 . ?
C1 C5 1.429(3) . ?
C1 C2 1.431(2) . ?
C1 C11 1.490(2) . ?
C3 C2 1.417(3) . ?
C3 H2 0.9800 . ?
C2 H55 0.9800 . ?
C5 H110 0.9800 . ?
C21 C22 1.416(3) . ?
C21 C25 1.420(3) . ?
C21 C31 1.486(3) . ?
C22 C23 1.416(3) . ?
C22 H108 0.9800 . ?
C25 C24 1.407(3) . ?
C25 H8 0.9800 . ?
C24 C23 1.390(4) . ?
C24 H9 0.9800 . ?
C7 C8 1.441(6) . ?
C7 C6 1.461(7) . ?
C7 H10 0.9800 . ?
C10 C6 1.335(6) . ?
C10 C9 1.341(5) . ?
C10 H12 0.9800 . ?
C8 C9 1.347(6) . ?
C8 H11 0.9800 . ?
C16 C15 1.379(3) . ?
C16 C17 1.383(3) . ?
C16 H17 0.9300 . ?
C18 O3 1.370(3) . ?
C18 C19 1.373(3) . ?
C18 C17 1.384(3) . ?
C15 C20 1.386(3) . ?
C15 C14 1.515(3) . ?
C17 H18 0.9300 . ?
C20 C19 1.377(3) . ?
C20 H15 0.9300 . ?
C19 H14 0.9300 . ?
C36 C37 1.384(3) . ?
C36 C35 1.388(3) . ?
C36 H53 0.9300 . ?
C35 C40 1.382(3) . ?
C35 C34 1.506(3) . ?
C39 C38 1.381(3) . ?
C39 C40 1.391(3) . ?
C39 H51 0.9300 . ?
C40 H19 0.9300 . ?
C37 C38 1.375(3) . ?
C37 H54 0.9300 . ?
C11 N1 1.505(2) . ?
C11 H24A 0.9700 . ?
C11 H24B 0.9700 . ?
C12 N1 1.489(2) . ?
C12 C13 1.539(2) . ?
C12 C14 1.541(2) . ?
C12 H26 0.9800 . ?
C13 O2 1.235(2) . ?
C13 O1 1.266(2) . ?
C14 H25A 0.9700 . ?
C14 H25B 0.9700 . ?
C33 O2A 1.233(2) . ?
C33 O1A 1.274(2) . ?
C33 C32 1.535(2) . ?
C32 N1A 1.477(2) . ?
C32 C34 1.536(3) . ?
C32 H29 0.9800 . ?
C34 H28A 0.9700 . ?
C34 H28B 0.9700 . ?
N1 H1A 0.9100 . ?
N1A C31 1.502(2) . ?
N1A H172 0.94(2) . ?
C28 C27 1.403(5) . ?
C28 C29 1.427(5) . ?
C28 H32 0.9800 . ?
C31 H35A 0.9700 . ?
C31 H35B 0.9700 . ?
C38 O3A 1.376(2) . ?
O3A H109 0.8200 . ?
O3 H107 0.8200 . ?
C23 H37 0.9800 . ?
C29 C30 1.387(5) . ?
C29 H38 0.9800 . ?
C26 C30 1.385(6) . ?
C26 C27 1.420(5) . ?
C26 H40 0.9800 . ?
C30 H39 0.9300 . ?
C27 H41 0.9800 . ?
C9 H43 0.9800 . ?
C6 H42 0.9800 . ?
O4 H1W 0.98(3) . ?
O4 H173 0.77(4) . ?
O6 H2W 1.061(18) . ?
O5 C41 1.285(5) . ?
O5 H6A 0.8200 . ?
C41 H61 0.9600 . ?
C41 H62 0.9600 . ?
C41 H63 0.9600 . ?
